data_2237325
loop_
_publ_author_name
'Yoon, Yeong Keng'
'Ali, Mohamed Ashraf'
'Tan, Soo Choon'
'Rosli, Mohd Mustaqim'
'Razak, Ibrahim Abdul'

_publ_section_title
;
 3-{5-Ethoxycarbonyl-1-[3-(2-oxopyrrolidin-1-yl)propyl]-1<i>H</i>-benzimidazol-2-yl}benzoic
 acid
;
_journal_coeditor_code HB7017
_journal_issue 2
_journal_name_full 'Acta Crystallographica Section E'
_journal_page_first o304
_journal_paper_doi 10.1107/S1600536813001116
_journal_volume 69
_journal_year 2013
_chemical_formula_iupac 'C24 H25 N3 O5'
_chemical_formula_moiety 'C24 H25 N3 O5'
_chemical_formula_sum 'C24 H25 N3 O5'
_chemical_formula_weight 435.47
_chemical_name_systematic
;
3-{5-Ethoxycarbonyl-1-[3-(2-oxopyrrolidin-1-yl)propyl]-1<i>H</i>-
benzimidazol-2-yl}benzoic acid
;
_space_group_IT_number 14
_symmetry_cell_setting monoclinic
_symmetry_space_group_name_Hall '-P 2ybc'
_symmetry_space_group_name_H-M 'P 1 21/c 1'
_atom_sites_solution_hydrogens geom
_atom_sites_solution_primary direct
_atom_sites_solution_secondary difmap
_audit_creation_method SHELXL-97
_cell_angle_alpha 90.00
_cell_angle_beta 112.3220(10)
_cell_angle_gamma 90.00
_cell_formula_units_Z 4
_cell_length_a 9.3097(3)
_cell_length_b 24.8252(7)
_cell_length_c 9.6761(3)
_cell_measurement_reflns_used 3829
_cell_measurement_temperature 100.0(10)
_cell_measurement_theta_max 29.37
_cell_measurement_theta_min 2.36
_cell_volume 2068.71(11)
_computing_cell_refinement 'SAINT (Bruker, 2009)'
_computing_data_collection 'APEX2 (Bruker, 2009)'
_computing_data_reduction 'SAINT (Bruker, 2009)'
_computing_molecular_graphics 'SHELXTL (Sheldrick, 2008)'
_computing_publication_material
;
SHELXTL (Sheldrick, 2008) and PLATON (Spek, 2009)
;
_computing_structure_refinement 'SHELXTL (Sheldrick, 2008)'
_computing_structure_solution 'SHELXTL (Sheldrick, 2008)'
_diffrn_ambient_temperature 100.0(10)
_diffrn_measured_fraction_theta_full 0.993
_diffrn_measured_fraction_theta_max 0.993
_diffrn_measurement_device_type 'Bruker SMART APEXII CCD'
_diffrn_measurement_method '\f and \w scans'
_diffrn_radiation_monochromator graphite
_diffrn_radiation_source 'fine-focus sealed tube'
_diffrn_radiation_type MoK\a
_diffrn_radiation_wavelength 0.71073
_diffrn_reflns_av_R_equivalents 0.0647
_diffrn_reflns_av_sigmaI/netI 0.0916
_diffrn_reflns_limit_h_max 13
_diffrn_reflns_limit_h_min -13
_diffrn_reflns_limit_k_max 34
_diffrn_reflns_limit_k_min -34
_diffrn_reflns_limit_l_max 13
_diffrn_reflns_limit_l_min -8
_diffrn_reflns_number 23636
_diffrn_reflns_theta_full 30.05
_diffrn_reflns_theta_max 30.05
_diffrn_reflns_theta_min 2.36
_diffrn_standards_number 0
_exptl_absorpt_coefficient_mu 0.099
_exptl_absorpt_correction_T_max 0.9921
_exptl_absorpt_correction_T_min 0.9625
_exptl_absorpt_correction_type multi-scan
_exptl_absorpt_process_details '(<i>SADABS</i>; Bruker, 2009)'
_exptl_crystal_colour brown
_exptl_crystal_density_diffrn 1.398
_exptl_crystal_density_method 'not measured'
_exptl_crystal_description plate
_exptl_crystal_F_000 920
_exptl_crystal_size_max 0.39
_exptl_crystal_size_mid 0.23
_exptl_crystal_size_min 0.08
_refine_diff_density_max 0.374
_refine_diff_density_min -0.308
_refine_ls_extinction_method none
_refine_ls_goodness_of_fit_ref 1.032
_refine_ls_hydrogen_treatment mixed
_refine_ls_matrix_type full
_refine_ls_number_parameters 317
_refine_ls_number_reflns 6010
_refine_ls_number_restraints 69
_refine_ls_restrained_S_all 1.028
_refine_ls_R_factor_all 0.1190
_refine_ls_R_factor_gt 0.0643
_refine_ls_shift/su_max 0.001
_refine_ls_shift/su_mean 0.000
_refine_ls_structure_factor_coef Fsqd
_refine_ls_weighting_details 'calc w=1/[\s^2^(Fo^2^)+(0.0444P)^2^+0.6946P] where P=(Fo^2^+2Fc^2^)/3'
_refine_ls_weighting_scheme calc
_refine_ls_wR_factor_gt 0.1138
_refine_ls_wR_factor_ref 0.1337
_reflns_number_gt 3706
_reflns_number_total 6010
_reflns_threshold_expression I>2\s(I)
_cod_data_source_file hb7017.cif
_cod_data_source_block I
_cod_original_sg_symbol_H-M 'P 21/c'
_cod_database_code 2237325
_cod_database_fobs_code 2237325

loop_
_symmetry_equiv_pos_as_xyz
'x, y, z'
'-x, y+1/2, -z+1/2'
'-x, -y, -z'
'x, -y-1/2, z-1/2'

loop_
_atom_site_type_symbol
_atom_site_label
_atom_site_fract_x
_atom_site_fract_y
_atom_site_fract_z
_atom_site_U_iso_or_equiv
_atom_site_adp_type
_atom_site_calc_flag
_atom_site_refinement_flags
_atom_site_occupancy
_atom_site_symmetry_multiplicity
_atom_site_disorder_assembly
_atom_site_disorder_group
O O1 -0.1036(4) -0.15612(14) 0.1235(6) 0.0179(7) Uani d PDU 0.853(14) 1 A 1
C C23 -0.1927(4) -0.20029(16) 0.1526(4) 0.0216(8) Uani d PDU 0.853(14) 1 A 1
H H23A -0.3036 -0.1964 0.0868 0.026 Uiso calc PR 0.853(14) 1 A 1
H H23B -0.1847 -0.1983 0.2575 0.026 Uiso calc PR 0.853(14) 1 A 1
C C24 -0.1357(4) -0.25307(15) 0.1261(8) 0.0427(14) Uani d PDU 0.853(14) 1 A 1
H H24A -0.1986 -0.2817 0.1448 0.064 Uiso calc PR 0.853(14) 1 A 1
H H24B -0.0270 -0.2575 0.1935 0.064 Uiso calc PR 0.853(14) 1 A 1
H H24C -0.1437 -0.2551 0.0223 0.064 Uiso calc PR 0.853(14) 1 A 1
O O1X -0.066(4) -0.1693(10) 0.123(4) 0.043(6) Uani d PDU 0.147(14) 1 A 2
C C23X -0.148(5) -0.2161(11) 0.153(3) 0.054(5) Uani d PDU 0.147(14) 1 A 2
H H23C -0.1018 -0.2268 0.2591 0.064 Uiso calc PR 0.147(14) 1 A 2
H H23D -0.2598 -0.2080 0.1259 0.064 Uiso calc PR 0.147(14) 1 A 2
C C24X -0.127(4) -0.2575(9) 0.057(3) 0.054(5) Uani d PDU 0.147(14) 1 A 2
H H24D -0.1522 -0.2927 0.0879 0.080 Uiso calc PR 0.147(14) 1 A 2
H H24E -0.0185 -0.2575 0.0657 0.080 Uiso calc PR 0.147(14) 1 A 2
H H24F -0.1952 -0.2504 -0.0466 0.080 Uiso calc PR 0.147(14) 1 A 2
O O2 -0.02946(16) 0.06006(5) -0.61398(17) 0.0181(3) Uani d . 1 1 . .
O O3 0.12028(16) 0.11302(5) -0.69174(16) 0.0201(3) Uani d . 1 1 . .
O O4 0.43579(19) 0.23361(6) 0.23971(19) 0.0333(4) Uani d . 1 1 . .
O O5 0.06150(17) -0.15773(6) 0.36566(17) 0.0231(3) Uani d . 1 1 A .
N N1 0.30457(18) 0.03432(6) 0.07554(19) 0.0142(3) Uani d . 1 1 . .
N N2 0.17804(18) -0.02457(6) -0.10670(19) 0.0147(4) Uani d . 1 1 . .
N N3 0.61523(19) 0.17298(6) 0.2256(2) 0.0184(4) Uani d . 1 1 . .
C C1 0.2460(2) -0.00527(7) 0.1413(2) 0.0135(4) Uani d . 1 1 . .
C C2 0.2562(2) -0.01238(8) 0.2868(2) 0.0145(4) Uani d . 1 1 . .
H H2A 0.3106 0.0124 0.3638 0.017 Uiso calc R 1 1 . .
C C3 0.1832(2) -0.05727(7) 0.3144(2) 0.0151(4) Uani d . 1 1 . .
H H3A 0.1897 -0.0640 0.4133 0.018 Uiso calc R 1 1 . .
C C4 0.0994(2) -0.09329(7) 0.1994(2) 0.0147(4) Uani d . 1 1 A .
C C5 0.0890(2) -0.08568(8) 0.0537(2) 0.0158(4) Uani d . 1 1 . .
H H5A 0.0315 -0.1097 -0.0240 0.019 Uiso calc R 1 1 . .
C C6 0.1663(2) -0.04131(7) 0.0261(2) 0.0139(4) Uani d . 1 1 . .
C C7 0.2601(2) 0.02085(7) -0.0722(2) 0.0139(4) Uani d . 1 1 . .
C C8 0.2977(2) 0.05271(7) -0.1826(2) 0.0145(4) Uani d . 1 1 . .
C C9 0.1876(2) 0.05557(7) -0.3289(2) 0.0148(4) Uani d . 1 1 . .
H H9A 0.0924 0.0365 -0.3548 0.018 Uiso calc R 1 1 . .
C C10 0.2155(2) 0.08584(7) -0.4364(2) 0.0148(4) Uani d . 1 1 . .
C C11 0.3555(2) 0.11325(8) -0.3997(2) 0.0178(4) Uani d . 1 1 . .
H H11A 0.3739 0.1347 -0.4725 0.021 Uiso calc R 1 1 . .
C C12 0.4683(2) 0.10921(8) -0.2565(2) 0.0185(4) Uani d . 1 1 . .
H H12A 0.5650 0.1271 -0.2325 0.022 Uiso calc R 1 1 . .
C C13 0.4402(2) 0.07915(8) -0.1481(2) 0.0177(4) Uani d . 1 1 . .
H H13A 0.5179 0.0765 -0.0504 0.021 Uiso calc R 1 1 . .
C C14 0.0980(2) 0.08844(7) -0.5930(2) 0.0153(4) Uani d . 1 1 . .
C C15 0.3717(2) 0.08531(7) 0.1508(2) 0.0155(4) Uani d . 1 1 . .
H H15A 0.3073 0.0989 0.2044 0.019 Uiso calc R 1 1 . .
H H15B 0.3679 0.1123 0.0742 0.019 Uiso calc R 1 1 . .
C C16 0.5390(2) 0.07964(8) 0.2613(2) 0.0176(4) Uani d . 1 1 . .
H H16A 0.6042 0.0656 0.2090 0.021 Uiso calc R 1 1 . .
H H16B 0.5435 0.0536 0.3404 0.021 Uiso calc R 1 1 . .
C C17 0.6019(3) 0.13412(8) 0.3320(2) 0.0212(5) Uani d . 1 1 . .
H H17A 0.5322 0.1489 0.3786 0.025 Uiso calc R 1 1 . .
H H17B 0.7054 0.1287 0.4121 0.025 Uiso calc R 1 1 . .
C C18 0.7451(3) 0.17112(9) 0.1760(3) 0.0262(5) Uani d . 1 1 . .
H H18A 0.7494 0.1360 0.1293 0.031 Uiso calc R 1 1 . .
H H18B 0.8451 0.1774 0.2604 0.031 Uiso calc R 1 1 . .
C C19 0.7087(3) 0.21703(9) 0.0613(3) 0.0283(5) Uani d . 1 1 . .
H H19A 0.8051 0.2348 0.0645 0.034 Uiso calc R 1 1 . .
H H19B 0.6505 0.2036 -0.0411 0.034 Uiso calc R 1 1 . .
C C20 0.6095(3) 0.25556(8) 0.1106(3) 0.0280(5) Uani d . 1 1 . .
H H20A 0.6740 0.2846 0.1743 0.034 Uiso calc R 1 1 . .
H H20B 0.5269 0.2720 0.0230 0.034 Uiso calc R 1 1 . .
C C21 0.5400(2) 0.22093(8) 0.1978(2) 0.0206(5) Uani d . 1 1 . .
C C22 0.0213(2) -0.13958(8) 0.2405(2) 0.0181(4) Uani d . 1 1 . .
H H1O2 -0.085(4) 0.0523(13) -0.727(4) 0.088(12) Uiso d . 1 1 . .

loop_
_atom_site_aniso_label
_atom_site_aniso_U_11
_atom_site_aniso_U_22
_atom_site_aniso_U_33
_atom_site_aniso_U_12
_atom_site_aniso_U_13
_atom_site_aniso_U_23
O1 0.0142(12) 0.0183(13) 0.0183(12) -0.0053(9) 0.0027(10) 0.0015(11)
C23 0.0192(16) 0.0166(16) 0.0258(16) -0.0079(11) 0.0050(13) 0.0021(12)
C24 0.0372(19) 0.0253(16) 0.064(4) -0.0002(13) 0.018(2) -0.0081(19)
O1X 0.062(15) 0.034(9) 0.021(8) -0.021(9) 0.004(11) 0.003(9)
C23X 0.090(13) 0.025(8) 0.054(10) -0.008(8) 0.037(10) -0.004(8)
C24X 0.090(13) 0.025(8) 0.054(10) -0.008(8) 0.037(10) -0.004(8)
O2 0.0158(7) 0.0229(7) 0.0141(8) -0.0050(6) 0.0041(6) -0.0017(6)
O3 0.0208(7) 0.0225(7) 0.0168(8) -0.0016(6) 0.0069(6) 0.0022(6)
O4 0.0335(9) 0.0364(9) 0.0320(11) 0.0089(7) 0.0148(8) -0.0014(8)
O5 0.0236(8) 0.0253(8) 0.0175(8) -0.0030(6) 0.0047(7) 0.0059(6)
N1 0.0123(8) 0.0176(8) 0.0125(9) -0.0010(6) 0.0045(7) -0.0019(7)
N2 0.0119(8) 0.0194(8) 0.0115(9) -0.0008(6) 0.0029(7) 0.0002(7)
N3 0.0173(9) 0.0187(8) 0.0185(10) -0.0009(7) 0.0060(8) 0.0018(7)
C1 0.0100(9) 0.0159(9) 0.0143(10) 0.0005(7) 0.0042(8) -0.0003(8)
C2 0.0134(9) 0.0174(9) 0.0113(10) 0.0008(7) 0.0031(8) 0.0002(7)
C3 0.0132(9) 0.0192(10) 0.0132(10) 0.0017(8) 0.0053(8) 0.0028(8)
C4 0.0124(9) 0.0169(9) 0.0144(10) 0.0010(7) 0.0046(8) 0.0011(8)
C5 0.0120(9) 0.0178(9) 0.0159(11) 0.0001(7) 0.0033(8) -0.0019(8)
C6 0.0122(9) 0.0183(9) 0.0097(10) 0.0015(7) 0.0024(8) 0.0003(8)
C7 0.0105(9) 0.0166(9) 0.0128(10) 0.0021(7) 0.0026(8) -0.0002(8)
C8 0.0146(10) 0.0172(9) 0.0130(10) 0.0014(7) 0.0067(8) -0.0001(8)
C9 0.0125(9) 0.0162(9) 0.0156(11) -0.0004(7) 0.0052(8) -0.0014(8)
C10 0.0154(9) 0.0154(9) 0.0139(10) 0.0018(7) 0.0058(8) -0.0010(8)
C11 0.0178(10) 0.0206(10) 0.0177(11) -0.0034(8) 0.0096(9) -0.0018(8)
C12 0.0151(10) 0.0234(10) 0.0180(11) -0.0038(8) 0.0076(9) -0.0011(9)
C13 0.0145(10) 0.0223(10) 0.0145(11) -0.0004(8) 0.0036(9) -0.0009(8)
C14 0.0160(10) 0.0154(9) 0.0152(11) 0.0010(8) 0.0066(9) -0.0007(8)
C15 0.0168(10) 0.0145(9) 0.0158(11) -0.0007(8) 0.0069(9) -0.0024(8)
C16 0.0175(10) 0.0176(10) 0.0149(11) -0.0006(8) 0.0032(9) 0.0007(8)
C17 0.0256(11) 0.0217(10) 0.0130(11) -0.0055(9) 0.0037(9) 0.0013(8)
C18 0.0201(11) 0.0253(11) 0.0361(15) 0.0011(9) 0.0141(11) 0.0038(10)
C19 0.0347(13) 0.0267(11) 0.0276(13) -0.0046(10) 0.0165(11) 0.0015(10)
C20 0.0372(14) 0.0202(11) 0.0266(13) -0.0011(10) 0.0120(11) 0.0029(9)
C21 0.0219(11) 0.0209(10) 0.0169(11) 0.0007(8) 0.0048(9) -0.0016(8)
C22 0.0143(10) 0.0172(9) 0.0216(12) 0.0001(8) 0.0056(9) 0.0005(9)

loop_
_atom_type_symbol
_atom_type_description
_atom_type_scat_dispersion_real
_atom_type_scat_dispersion_imag
_atom_type_scat_source
C C 0.0033 0.0016 'International Tables Vol C Tables 4.2.6.8 and 6.1.1.4'
H H 0.0000 0.0000 'International Tables Vol C Tables 4.2.6.8 and 6.1.1.4'
N N 0.0061 0.0033 'International Tables Vol C Tables 4.2.6.8 and 6.1.1.4'
O O 0.0106 0.0060 'International Tables Vol C Tables 4.2.6.8 and 6.1.1.4'

loop_
_geom_angle_atom_site_label_1
_geom_angle_atom_site_label_2
_geom_angle_atom_site_label_3
_geom_angle
C22 O1 C23 116.1(4)
O1 C23 C24 111.4(3)
O1 C23 H23A 109.3
C24 C23 H23A 109.3
O1 C23 H23B 109.3
C24 C23 H23B 109.3
H23A C23 H23B 108.0
C22 O1X C23X 117(2)
C24X C23X O1X 103.0(18)
C24X C23X H23C 111.2
O1X C23X H23C 111.2
C24X C23X H23D 111.2
O1X C23X H23D 111.2
H23C C23X H23D 109.1
C23X C24X H24D 109.5
C23X C24X H24E 109.5
H24D C24X H24E 109.5
C23X C24X H24F 109.5
H24D C24X H24F 109.5
H24E C24X H24F 109.5
C14 O2 H1O2 108.8(19)
C7 N1 C1 106.81(15)
C7 N1 C15 128.88(16)
C1 N1 C15 123.18(16)
C7 N2 C6 105.04(16)
C21 N3 C17 123.25(18)
C21 N3 C18 113.08(17)
C17 N3 C18 121.13(17)
C2 C1 N1 131.88(18)
C2 C1 C6 122.52(18)
N1 C1 C6 105.60(17)
C3 C2 C1 116.74(18)
C3 C2 H2A 121.6
C1 C2 H2A 121.6
C2 C3 C4 121.57(19)
C2 C3 H3A 119.2
C4 C3 H3A 119.2
C5 C4 C3 121.29(18)
C5 C4 C22 121.47(18)
C3 C4 C22 117.23(18)
C4 C5 C6 117.34(18)
C4 C5 H5A 121.3
C6 C5 H5A 121.3
N2 C6 C5 129.66(18)
N2 C6 C1 109.85(17)
C5 C6 C1 120.48(19)
N2 C7 N1 112.70(17)
N2 C7 C8 122.94(18)
N1 C7 C8 124.36(17)
C9 C8 C13 118.74(18)
C9 C8 C7 118.40(17)
C13 C8 C7 122.84(19)
C10 C9 C8 120.84(18)
C10 C9 H9A 119.6
C8 C9 H9A 119.6
C9 C10 C11 119.84(19)
C9 C10 C14 120.71(17)
C11 C10 C14 119.43(18)
C12 C11 C10 119.99(19)
C12 C11 H11A 120.0
C10 C11 H11A 120.0
C11 C12 C13 120.27(19)
C11 C12 H12A 119.9
C13 C12 H12A 119.9
C12 C13 C8 120.24(19)
C12 C13 H13A 119.9
C8 C13 H13A 119.9
O3 C14 O2 123.72(19)
O3 C14 C10 122.72(18)
O2 C14 C10 113.53(17)
N1 C15 C16 113.28(15)
N1 C15 H15A 108.9
C16 C15 H15A 108.9
N1 C15 H15B 108.9
C16 C15 H15B 108.9
H15A C15 H15B 107.7
C15 C16 C17 110.36(16)
C15 C16 H16A 109.6
C17 C16 H16A 109.6
C15 C16 H16B 109.6
C17 C16 H16B 109.6
H16A C16 H16B 108.1
N3 C17 C16 113.13(17)
N3 C17 H17A 109.0
C16 C17 H17A 109.0
N3 C17 H17B 109.0
C16 C17 H17B 109.0
H17A C17 H17B 107.8
N3 C18 C19 103.34(17)
N3 C18 H18A 111.1
C19 C18 H18A 111.1
N3 C18 H18B 111.1
C19 C18 H18B 111.1
H18A C18 H18B 109.1
C20 C19 C18 103.47(18)
C20 C19 H19A 111.1
C18 C19 H19A 111.1
C20 C19 H19B 111.1
C18 C19 H19B 111.1
H19A C19 H19B 109.0
C21 C20 C19 104.83(17)
C21 C20 H20A 110.8
C19 C20 H20A 110.8
C21 C20 H20B 110.8
C19 C20 H20B 110.8
H20A C20 H20B 108.9
O4 C21 N3 125.0(2)
O4 C21 C20 126.77(19)
N3 C21 C20 108.20(18)
O5 C22 O1X 120.1(11)
O5 C22 O1 124.7(2)
O1X C22 O1 20.7(16)
O5 C22 C4 123.81(19)
O1X C22 C4 113.4(11)
O1 C22 C4 111.4(2)

loop_
_geom_bond_atom_site_label_1
_geom_bond_atom_site_label_2
_geom_bond_distance
O1 C22 1.343(5)
O1 C23 1.465(3)
C23 C24 1.472(4)
C23 H23A 0.9900
C23 H23B 0.9900
C24 H24A 0.9800
C24 H24B 0.9800
C24 H24C 0.9800
O1X C22 1.34(3)
O1X C23X 1.478(17)
C23X C24X 1.446(17)
C23X H23C 0.9900
C23X H23D 0.9900
C24X H24D 0.9800
C24X H24E 0.9800
C24X H24F 0.9800
O2 C14 1.328(2)
O2 H1O2 1.03(4)
O3 C14 1.216(2)
O4 C21 1.226(2)
O5 C22 1.211(2)
N1 C7 1.370(2)
N1 C1 1.390(2)
N1 C15 1.475(2)
N2 C7 1.331(2)
N2 C6 1.394(2)
N3 C21 1.355(3)
N3 C17 1.450(3)
N3 C18 1.462(3)
C1 C2 1.386(3)
C1 C6 1.401(3)
C2 C3 1.383(3)
C2 H2A 0.9500
C3 C4 1.410(3)
C3 H3A 0.9500
C4 C5 1.388(3)
C4 C22 1.492(3)
C5 C6 1.396(3)
C5 H5A 0.9500
C7 C8 1.475(3)
C8 C9 1.399(3)
C8 C13 1.402(3)
C9 C10 1.386(3)
C9 H9A 0.9500
C10 C11 1.392(3)
C10 C14 1.495(3)
C11 C12 1.388(3)
C11 H11A 0.9500
C12 C13 1.390(3)
C12 H12A 0.9500
C13 H13A 0.9500
C15 C16 1.525(3)
C15 H15A 0.9900
C15 H15B 0.9900
C16 C17 1.528(3)
C16 H16A 0.9900
C16 H16B 0.9900
C17 H17A 0.9900
C17 H17B 0.9900
C18 C19 1.536(3)
C18 H18A 0.9900
C18 H18B 0.9900
C19 C20 1.527(3)
C19 H19A 0.9900
C19 H19B 0.9900
C20 C21 1.511(3)
C20 H20A 0.9900
C20 H20B 0.9900

loop_
_geom_hbond_atom_site_label_D
_geom_hbond_atom_site_label_H
_geom_hbond_atom_site_label_A
_geom_hbond_site_symmetry_A
_geom_hbond_distance_DH
_geom_hbond_distance_HA
_geom_hbond_distance_DA
_geom_hbond_angle_DHA
_geom_hbond_publ_flag
O2 H1O2 N2 3_554 1.04(4) 1.66(4) 2.675(2) 166(3) yes
C5 H5A O3 3_554 0.95 2.57 3.367(2) 141 yes
C9 H9A O2 3_554 0.95 2.46 3.177(2) 132 yes
C15 H15A O3 1_556 0.99 2.34 3.314(3) 167 yes
C17 H17B O5 3_656 0.99 2.51 3.429(3) 154 yes
C20 H20B O4 4_565 0.99 2.55 3.340(3) 137 yes

loop_
_geom_torsion_atom_site_label_1
_geom_torsion_atom_site_label_2
_geom_torsion_atom_site_label_3
_geom_torsion_atom_site_label_4
_geom_torsion
C22 O1 C23 C24 -90.3(5)
C22 O1X C23X C24X -138(3)
C7 N1 C1 C2 179.4(2)
C15 N1 C1 C2 -11.8(3)
C7 N1 C1 C6 -0.3(2)
C15 N1 C1 C6 168.44(16)
N1 C1 C2 C3 -179.75(19)
C6 C1 C2 C3 0.0(3)
C1 C2 C3 C4 -1.5(3)
C2 C3 C4 C5 1.2(3)
C2 C3 C4 C22 -178.28(18)
C3 C4 C5 C6 0.8(3)
C22 C4 C5 C6 -179.84(17)
C7 N2 C6 C5 178.0(2)
C7 N2 C6 C1 -1.1(2)
C4 C5 C6 N2 178.75(18)
C4 C5 C6 C1 -2.2(3)
C2 C1 C6 N2 -178.87(17)
N1 C1 C6 N2 0.9(2)
C2 C1 C6 C5 2.0(3)
N1 C1 C6 C5 -178.27(17)
C6 N2 C7 N1 0.9(2)
C6 N2 C7 C8 -179.02(17)
C1 N1 C7 N2 -0.4(2)
C15 N1 C7 N2 -168.29(17)
C1 N1 C7 C8 179.56(17)
C15 N1 C7 C8 11.6(3)
N2 C7 C8 C9 35.6(3)
N1 C7 C8 C9 -144.28(19)
N2 C7 C8 C13 -142.87(19)
N1 C7 C8 C13 37.2(3)
C13 C8 C9 C10 -2.8(3)
C7 C8 C9 C10 178.65(17)
C8 C9 C10 C11 0.9(3)
C8 C9 C10 C14 179.48(17)
C9 C10 C11 C12 1.5(3)
C14 C10 C11 C12 -177.12(18)
C10 C11 C12 C13 -1.9(3)
C11 C12 C13 C8 0.0(3)
C9 C8 C13 C12 2.4(3)
C7 C8 C13 C12 -179.14(18)
C9 C10 C14 O3 -177.43(18)
C11 C10 C14 O3 1.2(3)
C9 C10 C14 O2 0.5(3)
C11 C10 C14 O2 179.16(17)
C7 N1 C15 C16 -113.5(2)
C1 N1 C15 C16 80.4(2)
N1 C15 C16 C17 178.68(17)
C21 N3 C17 C16 120.6(2)
C18 N3 C17 C16 -78.7(2)
C15 C16 C17 N3 -65.6(2)
C21 N3 C18 C19 -20.0(2)
C17 N3 C18 C19 177.57(18)
N3 C18 C19 C20 26.0(2)
C18 C19 C20 C21 -23.6(2)
C17 N3 C21 O4 -11.8(3)
C18 N3 C21 O4 -173.9(2)
C17 N3 C21 C20 166.91(18)
C18 N3 C21 C20 4.9(2)
C19 C20 C21 O4 -168.8(2)
C19 C20 C21 N3 12.5(2)
C23X O1X C22 O5 18(3)
C23X O1X C22 O1 -91(4)
C23X O1X C22 C4 -179.9(15)
C23 O1 C22 O5 -1.6(4)
C23 O1 C22 O1X 82(4)
C23 O1 C22 C4 -177.9(2)
C5 C4 C22 O5 156.8(2)
C3 C4 C22 O5 -23.7(3)
C5 C4 C22 O1X -4.5(18)
C3 C4 C22 O1X 174.9(18)
C5 C4 C22 O1 -26.8(3)
C3 C4 C22 O1 152.6(2)
